data_7035288
loop_
_publ_author_name
'Evans, Daniel A.'
'Lee, Lucia Myongwon'
'Vargas-Baca, Ignacio'
'Cowley, Alan H.'

_publ_section_title
;
 Photophysical tuning of the aggregation-induced emission of a series of
 para-substituted aryl bis(imino)acenaphthene zinc complexes.
;
_journal_issue 26
_journal_name_full 'Dalton transactions (Cambridge, England : 2003)'
_journal_page_first 11984
_journal_page_last 11996
_journal_paper_doi 10.1039/c5dt01529d
_journal_volume 44
_journal_year 2015
_chemical_formula_moiety 'C32 H32 Cl2 N2 O2 Zn'
_chemical_formula_sum 'C32 H32 Cl2 N2 O2 Zn'
_chemical_formula_weight 612.86
_space_group_crystal_system monoclinic
_space_group_IT_number 15
_space_group_name_Hall '-I 2ya'
_space_group_name_H-M_alt 'I 1 2/a 1'
_symmetry_space_group_name_Hall '-I 2ya'
_symmetry_space_group_name_H-M 'I 1 2/a 1'
_atom_sites_solution_hydrogens geom
_audit_creation_method SHELXL-2014/7
_audit_update_record
;
2015-04-22 deposited with the CCDC.
2015-06-02 downloaded from the CCDC.
;
_cell_angle_alpha 90
_cell_angle_beta 97.0670(10)
_cell_angle_gamma 90
_cell_formula_units_Z 8
_cell_length_a 18.3252(3)
_cell_length_b 11.6963(2)
_cell_length_c 26.7400(4)
_cell_measurement_reflns_used 14848
_cell_measurement_temperature 100(2)
_cell_measurement_theta_max 75.9690
_cell_measurement_theta_min 4.1070
_cell_volume 5687.83(16)
_computing_cell_refinement 'CrysAlisPro V 1.171.37.31, Agilent Technologies'
_computing_data_collection 'CrysAlisPro V 1.171.37.31, Agilent Technologies'
_computing_data_reduction 'CrysAlisPro V 1.171.37.31, Agilent Technologies'
_computing_molecular_graphics 'XP SHELXTL/PC, Siemens Analytical'
_computing_publication_material 'XL SHELXTL/PC, Siemens Analytical'
_computing_structure_refinement 'Shelxl-2013, Sheldrick, G. M.'
_computing_structure_solution
;

SUPERFLIP.  Palatinus, L. and Chapuis, G., J. Appl. Cryst. 40, 786-790.
;
_diffrn_ambient_temperature 100(2)
_diffrn_measured_fraction_theta_full 1.000
_diffrn_measured_fraction_theta_max 0.983
_diffrn_measurement_device_type 'Agilent SuperNova with AtlasS2 detector'
_diffrn_radiation_type CuK\a
_diffrn_radiation_wavelength 1.54184
_diffrn_reflns_av_R_equivalents 0.0342
_diffrn_reflns_av_unetI/netI 0.0195
_diffrn_reflns_laue_measured_fraction_full 1.000
_diffrn_reflns_laue_measured_fraction_max 0.983
_diffrn_reflns_limit_h_max 22
_diffrn_reflns_limit_h_min -22
_diffrn_reflns_limit_k_max 13
_diffrn_reflns_limit_k_min -14
_diffrn_reflns_limit_l_max 33
_diffrn_reflns_limit_l_min -33
_diffrn_reflns_number 27764
_diffrn_reflns_point_group_measured_fraction_full 1.000
_diffrn_reflns_point_group_measured_fraction_max 0.983
_diffrn_reflns_theta_full 67.684
_diffrn_reflns_theta_max 76.260
_diffrn_reflns_theta_min 3.331
_diffrn_source 'sealed X-ray source'
_exptl_absorpt_coefficient_mu 3.182
_exptl_absorpt_correction_T_max 1.00000
_exptl_absorpt_correction_T_min 0.49341
_exptl_absorpt_correction_type multi-scan
_exptl_absorpt_process_details
;
CrysAlisPro, Agilent Technologies,
Version 1.171.37.31 (release 14-01-2014 CrysAlis171 .NET)
(compiled Jan 14 2014,18:38:05)
Empirical absorption correction using spherical harmonics,
 implemented in SCALE3 ABSPACK scaling algorithm.
;
_exptl_crystal_colour red
_exptl_crystal_density_diffrn 1.431
_exptl_crystal_description prism
_exptl_crystal_F_000 2544
_exptl_crystal_size_max 0.38
_exptl_crystal_size_mid 0.05
_exptl_crystal_size_min 0.03
_refine_diff_density_max 0.467
_refine_diff_density_min -0.522
_refine_diff_density_rms 0.062
_refine_ls_extinction_method none
_refine_ls_goodness_of_fit_ref 1.057
_refine_ls_hydrogen_treatment constr
_refine_ls_matrix_type full
_refine_ls_number_parameters 354
_refine_ls_number_reflns 5871
_refine_ls_number_restraints 0
_refine_ls_restrained_S_all 1.057
_refine_ls_R_factor_all 0.0365
_refine_ls_R_factor_gt 0.0335
_refine_ls_shift/su_max 0.002
_refine_ls_shift/su_mean 0.000
_refine_ls_structure_factor_coef Fsqd
_refine_ls_weighting_details 'w=1/[\s^2^(Fo^2^)+(0.0504P)^2^+8.8434P] where P=(Fo^2^+2Fc^2^)/3'
_refine_ls_weighting_scheme calc
_refine_ls_wR_factor_gt 0.0890
_refine_ls_wR_factor_ref 0.0919
_reflns_Friedel_coverage 0.000
_reflns_number_gt 5447
_reflns_number_total 5871
_reflns_threshold_expression 'I > 2\s(I)'
_cod_data_source_file c5dt01529d2.cif
_cod_data_source_block added_by_encifer
_cod_depositor_comments 'Adding full bibliography for 7035288--7035302.cif.'
_cod_database_code 7035288
_shelx_shelxl_version_number 2014/7
_shelx_space_group_comment
;
The symmetry employed for this shelxl refinement is uniquely defined
by the following loop, which should always be used as a source of
symmetry information in preference to the above space-group names.
They are only intended as comments.
;

loop_
_space_group_symop_operation_xyz
'x, y, z'
'-x+1/2, y, -z'
'x+1/2, y+1/2, z+1/2'
'-x+1, y+1/2, -z+1/2'
'-x, -y, -z'
'x-1/2, -y, z'
'-x+1/2, -y+1/2, -z+1/2'
'x, -y+1/2, z+1/2'

loop_
_atom_site_label
_atom_site_type_symbol
_atom_site_fract_x
_atom_site_fract_y
_atom_site_fract_z
_atom_site_U_iso_or_equiv
_atom_site_adp_type
_atom_site_occupancy
_atom_site_site_symmetry_order
_atom_site_calc_flag
_atom_site_refinement_flags_posn
_atom_site_refinement_flags_adp
C1 C 0.73031(9) 0.51682(14) 0.75766(6) 0.0172(3) Uani 1 1 d . .
C2 C 0.76361(10) 0.60722(15) 0.79137(7) 0.0185(3) Uani 1 1 d . .
C3 C 0.74455(10) 0.66203(16) 0.83358(7) 0.0214(4) Uani 1 1 d . .
H3 H 0.7033 0.6394 0.8482 0.026 Uiso 1 1 calc R U
C4 C 0.78919(11) 0.75347(16) 0.85417(7) 0.0252(4) Uani 1 1 d . .
H4 H 0.7767 0.7904 0.8827 0.030 Uiso 1 1 calc R U
C5 C 0.85017(11) 0.78972(16) 0.83359(7) 0.0255(4) Uani 1 1 d . .
H5 H 0.8785 0.8493 0.8486 0.031 Uiso 1 1 calc R U
C6 C 0.87033(10) 0.73680(15) 0.78950(7) 0.0222(4) Uani 1 1 d . .
C7 C 0.82577(10) 0.64605(15) 0.76949(7) 0.0195(4) Uani 1 1 d . .
C8 C 0.92909(11) 0.76893(16) 0.76260(8) 0.0255(4) Uani 1 1 d . .
H8 H 0.9607 0.8274 0.7749 0.031 Uiso 1 1 calc R U
C9 C 0.93991(10) 0.71459(16) 0.71841(8) 0.0250(4) Uani 1 1 d . .
H9 H 0.9781 0.7386 0.7011 0.030 Uiso 1 1 calc R U
C10 C 0.89452(10) 0.62325(15) 0.69865(7) 0.0216(4) Uani 1 1 d . .
H10 H 0.9027 0.5877 0.6687 0.026 Uiso 1 1 calc R U
C11 C 0.83781(10) 0.58792(15) 0.72457(7) 0.0192(3) Uani 1 1 d . .
C12 C 0.77730(9) 0.50506(14) 0.71510(6) 0.0172(3) Uani 1 1 d . .
C13 C 0.62922(10) 0.45273(15) 0.79677(6) 0.0179(3) Uani 1 1 d . .
C14 C 0.55407(10) 0.47069(15) 0.78696(7) 0.0190(3) Uani 1 1 d . .
H14 H 0.5322 0.4784 0.7538 0.023 Uiso 1 1 calc R U
C15 C 0.51100(10) 0.47731(15) 0.82627(7) 0.0199(3) Uani 1 1 d . .
H15 H 0.4609 0.4927 0.8198 0.024 Uiso 1 1 calc R U
C16 C 0.54399(10) 0.46061(16) 0.87549(7) 0.0210(4) Uani 1 1 d . .
C17 C 0.61872(10) 0.43413(16) 0.88494(7) 0.0221(4) Uani 1 1 d . .
H17 H 0.6398 0.4189 0.9177 0.027 Uiso 1 1 calc R U
C18 C 0.66149(10) 0.43041(16) 0.84586(7) 0.0210(4) Uani 1 1 d . .
H18 H 0.7113 0.4132 0.8522 0.025 Uiso 1 1 calc R U
C19 C 0.43270(10) 0.50456(18) 0.90996(7) 0.0242(4) Uani 1 1 d . .
H19A H 0.4020 0.4503 0.8896 0.029 Uiso 1 1 calc R U
H19B H 0.4290 0.5783 0.8932 0.029 Uiso 1 1 calc R U
C20 C 0.40848(11) 0.51392(19) 0.96192(7) 0.0269(4) Uani 1 1 d . .
H20A H 0.4379 0.5716 0.9811 0.032 Uiso 1 1 calc R U
H20B H 0.4171 0.4415 0.9793 0.032 Uiso 1 1 calc R U
C21 C 0.32718(11) 0.54541(19) 0.95985(7) 0.0280(4) Uani 1 1 d . .
H21A H 0.2985 0.4949 0.9363 0.034 Uiso 1 1 calc R U
H21B H 0.3117 0.5330 0.9928 0.034 Uiso 1 1 calc R U
C22 C 0.31071(12) 0.6682(2) 0.94411(9) 0.0333(5) Uani 1 1 d . .
H22A H 0.3403 0.7188 0.9664 0.050 Uiso 1 1 calc R U
H22B H 0.2596 0.6841 0.9456 0.050 Uiso 1 1 calc R U
H22C H 0.3218 0.6794 0.9103 0.050 Uiso 1 1 calc R U
C23 C 0.80311(10) 0.41235(15) 0.64134(7) 0.0188(3) Uani 1 1 d . .
C24 C 0.77687(11) 0.43154(18) 0.59120(7) 0.0269(4) Uani 1 1 d . .
H24 H 0.7287 0.4557 0.5822 0.032 Uiso 1 1 calc R U
C25 C 0.82319(11) 0.4144(2) 0.55467(7) 0.0311(5) Uani 1 1 d . .
H25 H 0.8062 0.4292 0.5211 0.037 Uiso 1 1 calc R U
C26 C 0.89475(10) 0.37522(16) 0.56748(7) 0.0226(4) Uani 1 1 d . .
C27 C 0.91973(10) 0.35162(16) 0.61759(7) 0.0221(4) Uani 1 1 d . .
H27 H 0.9671 0.3237 0.6265 0.027 Uiso 1 1 calc R U
C28 C 0.87358(11) 0.37002(16) 0.65424(7) 0.0229(4) Uani 1 1 d . .
H28 H 0.8901 0.3538 0.6878 0.027 Uiso 1 1 calc R U
C29 C 1.01093(10) 0.33113(17) 0.53952(7) 0.0246(4) Uani 1 1 d . .
H29A H 1.0159 0.2600 0.5583 0.030 Uiso 1 1 calc R U
H29B H 1.0372 0.3904 0.5597 0.030 Uiso 1 1 calc R U
C30 C 1.04196(11) 0.31816(19) 0.49012(7) 0.0279(4) Uani 1 1 d . .
H30A H 1.0322 0.3872 0.4703 0.034 Uiso 1 1 calc R U
H30B H 1.0177 0.2550 0.4713 0.034 Uiso 1 1 calc R U
C31 C 1.12470(12) 0.2962(2) 0.49839(8) 0.0333(5) Uani 1 1 d . .
H31A H 1.1352 0.2381 0.5242 0.040 Uiso 1 1 calc R U
H31B H 1.1497 0.3658 0.5105 0.040 Uiso 1 1 calc R U
C32 C 1.15449(14) 0.2572(3) 0.45028(9) 0.0470(6) Uani 1 1 d . .
H32A H 1.1300 0.1882 0.4382 0.070 Uiso 1 1 calc R U
H32B H 1.2063 0.2431 0.4573 0.070 Uiso 1 1 calc R U
H32C H 1.1459 0.3157 0.4251 0.070 Uiso 1 1 calc R U
Cl1 Cl 0.65103(2) 0.17457(4) 0.70314(2) 0.02345(11) Uani 1 1 d . .
Cl2 Cl 0.56427(2) 0.43045(4) 0.63677(2) 0.02649(11) Uani 1 1 d . .
N1 N 0.67245(8) 0.45458(12) 0.75611(5) 0.0168(3) Uani 1 1 d . .
N2 N 0.75667(8) 0.43381(12) 0.67965(5) 0.0171(3) Uani 1 1 d . .
Zn1 Zn 0.65553(2) 0.36016(2) 0.68949(2) 0.01688(8) Uani 1 1 d . .
O1 O 0.50775(7) 0.46617(12) 0.91692(5) 0.0253(3) Uani 1 1 d . .
O2 O 0.93480(8) 0.36114(13) 0.52825(5) 0.0285(3) Uani 1 1 d . .

loop_
_atom_site_aniso_label
_atom_site_aniso_U_11
_atom_site_aniso_U_22
_atom_site_aniso_U_33
_atom_site_aniso_U_23
_atom_site_aniso_U_13
_atom_site_aniso_U_12
C1 0.0161(8) 0.0153(8) 0.0200(8) 0.0015(6) 0.0018(6) 0.0032(6)
C2 0.0179(8) 0.0147(8) 0.0222(8) 0.0006(7) -0.0001(6) 0.0017(7)
C3 0.0216(9) 0.0195(9) 0.0226(9) -0.0002(7) 0.0009(7) 0.0032(7)
C4 0.0315(10) 0.0183(9) 0.0244(9) -0.0041(7) -0.0018(7) 0.0049(8)
C5 0.0290(10) 0.0144(8) 0.0308(10) -0.0028(7) -0.0064(8) -0.0013(7)
C6 0.0205(9) 0.0153(8) 0.0292(9) 0.0026(7) -0.0036(7) 0.0005(7)
C7 0.0178(8) 0.0149(8) 0.0249(9) 0.0018(6) -0.0013(7) 0.0024(6)
C8 0.0206(9) 0.0174(9) 0.0368(10) 0.0037(7) -0.0036(8) -0.0031(7)
C9 0.0188(9) 0.0209(9) 0.0353(10) 0.0082(7) 0.0031(7) -0.0018(7)
C10 0.0181(9) 0.0182(8) 0.0285(9) 0.0032(7) 0.0030(7) 0.0016(7)
C11 0.0173(8) 0.0157(8) 0.0241(8) 0.0017(6) 0.0004(7) 0.0012(6)
C12 0.0162(8) 0.0147(8) 0.0208(8) 0.0023(6) 0.0023(6) 0.0022(6)
C13 0.0194(8) 0.0148(8) 0.0203(8) -0.0020(6) 0.0058(6) -0.0007(6)
C14 0.0187(8) 0.0174(8) 0.0208(8) -0.0008(6) 0.0022(6) -0.0025(7)
C15 0.0154(8) 0.0191(9) 0.0254(9) -0.0004(7) 0.0040(7) -0.0002(7)
C16 0.0215(9) 0.0194(8) 0.0231(8) -0.0007(7) 0.0074(7) 0.0001(7)
C17 0.0220(9) 0.0237(9) 0.0208(8) 0.0012(7) 0.0030(7) 0.0027(7)
C18 0.0167(8) 0.0222(9) 0.0243(9) 0.0003(7) 0.0026(7) 0.0030(7)
C19 0.0179(9) 0.0322(10) 0.0232(9) 0.0005(7) 0.0051(7) 0.0029(7)
C20 0.0220(9) 0.0364(11) 0.0235(9) 0.0005(8) 0.0077(7) 0.0020(8)
C21 0.0214(9) 0.0391(11) 0.0251(9) -0.0035(8) 0.0095(7) -0.0004(8)
C22 0.0222(10) 0.0381(12) 0.0399(12) -0.0121(9) 0.0050(8) 0.0014(9)
C23 0.0186(8) 0.0159(8) 0.0227(8) -0.0019(6) 0.0060(7) -0.0026(6)
C24 0.0174(9) 0.0387(11) 0.0241(9) -0.0016(8) 0.0010(7) 0.0011(8)
C25 0.0231(10) 0.0500(13) 0.0198(9) 0.0003(8) 0.0014(7) 0.0026(9)
C26 0.0215(9) 0.0248(9) 0.0226(9) -0.0049(7) 0.0071(7) -0.0044(7)
C27 0.0178(9) 0.0228(9) 0.0263(9) -0.0004(7) 0.0054(7) 0.0007(7)
C28 0.0230(9) 0.0250(9) 0.0210(8) 0.0010(7) 0.0042(7) 0.0021(7)
C29 0.0213(9) 0.0283(10) 0.0250(9) -0.0037(7) 0.0061(7) 0.0003(7)
C30 0.0252(10) 0.0346(11) 0.0254(9) -0.0041(8) 0.0087(8) -0.0019(8)
C31 0.0261(10) 0.0436(12) 0.0319(10) -0.0028(9) 0.0106(8) -0.0011(9)
C32 0.0347(13) 0.0691(18) 0.0407(13) -0.0039(12) 0.0188(10) 0.0054(12)
Cl1 0.0245(2) 0.0160(2) 0.0290(2) 0.00223(16) -0.00021(16) -0.00060(15)
Cl2 0.0229(2) 0.0226(2) 0.0318(2) 0.00402(17) -0.00561(17) -0.00069(16)
N1 0.0162(7) 0.0160(7) 0.0187(7) -0.0001(5) 0.0033(5) 0.0007(5)
N2 0.0151(7) 0.0164(7) 0.0201(7) 0.0005(5) 0.0033(5) -0.0012(5)
Zn1 0.01532(13) 0.01563(13) 0.01978(13) -0.00066(8) 0.00252(9) -0.00109(8)
O1 0.0204(6) 0.0358(8) 0.0209(6) 0.0017(5) 0.0073(5) 0.0064(6)
O2 0.0203(7) 0.0439(9) 0.0222(6) -0.0044(6) 0.0069(5) 0.0005(6)

loop_
_atom_type_symbol
_atom_type_description
_atom_type_scat_dispersion_real
_atom_type_scat_dispersion_imag
_atom_type_scat_source
C C 0.0181 0.0091 'International Tables Vol C Tables 4.2.6.8 and 6.1.1.4'
H H 0.0000 0.0000 'International Tables Vol C Tables 4.2.6.8 and 6.1.1.4'
Cl Cl 0.3639 0.7018 'International Tables Vol C Tables 4.2.6.8 and 6.1.1.4'
N N 0.0311 0.0180 'International Tables Vol C Tables 4.2.6.8 and 6.1.1.4'
Zn Zn -1.5491 0.6778 'International Tables Vol C Tables 4.2.6.8 and 6.1.1.4'
O O 0.0492 0.0322 'International Tables Vol C Tables 4.2.6.8 and 6.1.1.4'

loop_
_geom_angle_atom_site_label_1
_geom_angle_atom_site_label_2
_geom_angle_atom_site_label_3
_geom_angle
N1 C1 C2 134.92(16)
N1 C1 C12 117.91(15)
C2 C1 C12 107.09(14)
C3 C2 C7 119.07(17)
C3 C2 C1 134.98(17)
C7 C2 C1 105.72(15)
C2 C3 C4 118.46(18)
C5 C4 C3 122.52(18)
C4 C5 C6 120.41(17)
C7 C6 C8 116.70(18)
C7 C6 C5 116.57(18)
C8 C6 C5 126.68(18)
C6 C7 C2 122.94(17)
C6 C7 C11 122.71(17)
C2 C7 C11 114.32(16)
C9 C8 C6 120.78(17)
C8 C9 C10 121.89(18)
C11 C10 C9 118.82(18)
C10 C11 C7 119.06(17)
C10 C11 C12 135.09(17)
C7 C11 C12 105.59(15)
N2 C12 C11 134.61(17)
N2 C12 C1 118.06(15)
C11 C12 C1 107.27(14)
C14 C13 C18 120.15(16)
C14 C13 N1 119.15(15)
C18 C13 N1 120.68(16)
C13 C14 C15 120.53(16)
C14 C15 C16 119.02(16)
O1 C16 C15 124.32(17)
O1 C16 C17 115.40(16)
C15 C16 C17 120.27(17)
C18 C17 C16 120.32(17)
C17 C18 C13 119.41(17)
O1 C19 C20 106.73(15)
C19 C20 C21 112.25(16)
C22 C21 C20 113.45(17)
C24 C23 C28 120.01(17)
C24 C23 N2 119.85(16)
C28 C23 N2 120.13(16)
C25 C24 C23 119.27(18)
C24 C25 C26 120.98(18)
O2 C26 C27 125.02(18)
O2 C26 C25 115.52(17)
C27 C26 C25 119.45(17)
C28 C27 C26 119.55(18)
C23 C28 C27 120.63(17)
O2 C29 C30 107.60(15)
C29 C30 C31 111.39(17)
C30 C31 C32 112.31(19)
C1 N1 C13 121.33(15)
C1 N1 Zn1 111.31(11)
C13 N1 Zn1 127.33(11)
C12 N2 C23 119.67(15)
C12 N2 Zn1 111.10(12)
C23 N2 Zn1 129.20(11)
N1 Zn1 N2 81.27(6)
N1 Zn1 Cl1 112.61(4)
N2 Zn1 Cl1 118.60(4)
N1 Zn1 Cl2 111.66(4)
N2 Zn1 Cl2 112.32(4)
Cl1 Zn1 Cl2 115.555(19)
C16 O1 C19 117.67(14)
C26 O2 C29 118.04(15)

loop_
_geom_bond_atom_site_label_1
_geom_bond_atom_site_label_2
_geom_bond_distance
C1 N1 1.283(2)
C1 C2 1.472(2)
C1 C12 1.516(2)
C2 C3 1.380(3)
C2 C7 1.418(3)
C3 C4 1.416(3)
C4 C5 1.372(3)
C5 C6 1.420(3)
C6 C7 1.404(2)
C6 C8 1.417(3)
C7 C11 1.421(3)
C8 C9 1.378(3)
C9 C10 1.416(3)
C10 C11 1.381(3)
C11 C12 1.471(2)
C12 N2 1.284(2)
C13 C14 1.386(2)
C13 C18 1.396(2)
C13 N1 1.422(2)
C14 C15 1.392(2)
C15 C16 1.393(3)
C16 O1 1.361(2)
C16 C17 1.397(3)
C17 C18 1.382(3)
C19 O1 1.437(2)
C19 C20 1.514(3)
C20 C21 1.529(3)
C21 C22 1.516(3)
C23 C24 1.386(3)
C23 C28 1.386(3)
C23 N2 1.432(2)
C24 C25 1.385(3)
C25 C26 1.391(3)
C26 O2 1.362(2)
C26 C27 1.389(3)
C27 C28 1.388(3)
C29 O2 1.434(2)
C29 C30 1.509(3)
C30 C31 1.527(3)
C31 C32 1.528(3)
Cl1 Zn1 2.2044(5)
Cl2 Zn1 2.2090(5)
N1 Zn1 2.0865(14)
N2 Zn1 2.0896(14)

loop_
_geom_torsion_atom_site_label_1
_geom_torsion_atom_site_label_2
_geom_torsion_atom_site_label_3
_geom_torsion_atom_site_label_4
_geom_torsion
N1 C1 C2 C3 -2.0(4)
C12 C1 C2 C3 174.60(19)
N1 C1 C2 C7 -176.22(19)
C12 C1 C2 C7 0.40(18)
C7 C2 C3 C4 -1.6(3)
C1 C2 C3 C4 -175.19(18)
C2 C3 C4 C5 0.4(3)
C3 C4 C5 C6 1.1(3)
C4 C5 C6 C7 -1.1(3)
C4 C5 C6 C8 176.30(18)
C8 C6 C7 C2 -177.82(16)
C5 C6 C7 C2 -0.1(3)
C8 C6 C7 C11 0.0(3)
C5 C6 C7 C11 177.70(16)
C3 C2 C7 C6 1.5(3)
C1 C2 C7 C6 176.80(16)
C3 C2 C7 C11 -176.49(16)
C1 C2 C7 C11 -1.2(2)
C7 C6 C8 C9 1.5(3)
C5 C6 C8 C9 -175.90(18)
C6 C8 C9 C10 -1.6(3)
C8 C9 C10 C11 0.0(3)
C9 C10 C11 C7 1.5(3)
C9 C10 C11 C12 174.67(18)
C6 C7 C11 C10 -1.5(3)
C2 C7 C11 C10 176.45(16)
C6 C7 C11 C12 -176.53(16)
C2 C7 C11 C12 1.5(2)
C10 C11 C12 N2 2.0(4)
C7 C11 C12 N2 175.81(19)
C10 C11 C12 C1 -174.90(19)
C7 C11 C12 C1 -1.10(18)
N1 C1 C12 N2 0.2(2)
C2 C1 C12 N2 -177.06(15)
N1 C1 C12 C11 177.74(15)
C2 C1 C12 C11 0.44(18)
C18 C13 C14 C15 6.0(3)
N1 C13 C14 C15 -175.52(16)
C13 C14 C15 C16 -2.8(3)
C14 C15 C16 O1 179.29(17)
C14 C15 C16 C17 -2.0(3)
O1 C16 C17 C18 -177.60(17)
C15 C16 C17 C18 3.5(3)
C16 C17 C18 C13 -0.4(3)
C14 C13 C18 C17 -4.4(3)
N1 C13 C18 C17 177.16(16)
O1 C19 C20 C21 -175.59(17)
C19 C20 C21 C22 -71.7(2)
C28 C23 C24 C25 -3.8(3)
N2 C23 C24 C25 177.71(18)
C23 C24 C25 C26 1.8(3)
C24 C25 C26 O2 179.68(19)
C24 C25 C26 C27 0.8(3)
O2 C26 C27 C28 179.75(18)
C25 C26 C27 C28 -1.5(3)
C24 C23 C28 C27 3.1(3)
N2 C23 C28 C27 -178.37(16)
C26 C27 C28 C23 -0.4(3)
O2 C29 C30 C31 175.09(17)
C29 C30 C31 C32 167.5(2)
C2 C1 N1 C13 -9.5(3)
C12 C1 N1 C13 174.13(14)
C2 C1 N1 Zn1 171.92(16)
C12 C1 N1 Zn1 -4.42(18)
C14 C13 N1 C1 128.57(18)
C18 C13 N1 C1 -53.0(2)
C14 C13 N1 Zn1 -53.1(2)
C18 C13 N1 Zn1 125.33(16)
C11 C12 N2 C23 9.2(3)
C1 C12 N2 C23 -174.12(14)
C11 C12 N2 Zn1 -172.57(16)
C1 C12 N2 Zn1 4.08(18)
C24 C23 N2 C12 -121.92(19)
C28 C23 N2 C12 59.5(2)
C24 C23 N2 Zn1 60.2(2)
C28 C23 N2 Zn1 -118.29(17)
C15 C16 O1 C19 -7.5(3)
C17 C16 O1 C19 173.73(16)
C20 C19 O1 C16 -174.46(16)
C27 C26 O2 C29 -6.9(3)
C25 C26 O2 C29 174.37(18)
C30 C29 O2 C26 178.74(16)
